data_4031740
loop_
_publ_author_name
'Hampton, Carissa S.'
'Harmata, Michael'

_publ_section_title
;
 Mechanistic Aspects of the Phosphine-Catalyzed Isomerization of Allenic
 Sulfones to 2-Arylsulfonyl 1,3-Dienes.
;
_journal_issue 24
_journal_name_full 'The Journal of organic chemistry'
_journal_page_first 12151
_journal_page_last 12158
_journal_paper_doi 10.1021/acs.joc.5b02097
_journal_volume 80
_journal_year 2015
_chemical_formula_moiety 'C30 H30 O2 P1 S1, P F6'
_chemical_formula_sum 'C30 H30 F6 O2 P2 S'
_chemical_formula_weight 630.54
_space_group_crystal_system orthorhombic
_space_group_IT_number 61
_space_group_name_Hall '-P 2ac 2ab'
_space_group_name_H-M_alt 'P b c a'
_symmetry_cell_setting orthorhombic
_symmetry_Int_Tables_number 61
_symmetry_space_group_name_Hall '-P 2ac 2ab'
_symmetry_space_group_name_H-M 'P b c a'
_atom_sites_solution_hydrogens geom
_audit_creation_method SHELXL-2013
_cell_angle_alpha 90
_cell_angle_beta 90
_cell_angle_gamma 90
_cell_formula_units_Z 8
_cell_length_a 14.9685(3)
_cell_length_b 18.6756(3)
_cell_length_c 20.5316(3)
_cell_measurement_reflns_used 9841
_cell_measurement_temperature 100(2)
_cell_measurement_theta_max 72.2
_cell_measurement_theta_min 4.3
_cell_volume 5739.52(17)
_computing_cell_refinement 'APEX2 (Bruker AXS, 2008)'
_computing_data_collection 'APEX2 (Bruker AXS, 2008)'
_computing_data_reduction 'APEX2 (Bruker AXS, 2008)'
_computing_molecular_graphics 'X-SEED, Barbour, 2001'
_computing_publication_material 'CIFTAB (Sheldrick, 2013)'
_computing_structure_refinement 'SHELXL-2013 (Sheldrick, 2013)'
_computing_structure_solution 'SHELXS-2013 (Sheldrick, 2013)'
_diffrn_ambient_temperature 100(2)
_diffrn_measured_fraction_theta_full 0.988
_diffrn_measured_fraction_theta_max 0.979
_diffrn_measurement_device_type 'Bruker APEXII CCD area detector'
_diffrn_measurement_method 'omega and phi scans'
_diffrn_radiation_type CuK\a
_diffrn_radiation_wavelength 1.54178
_diffrn_reflns_av_R_equivalents 0.0207
_diffrn_reflns_av_unetI/netI 0.0095
_diffrn_reflns_laue_measured_fraction_full 0.988
_diffrn_reflns_laue_measured_fraction_max 0.979
_diffrn_reflns_limit_h_max 17
_diffrn_reflns_limit_h_min -14
_diffrn_reflns_limit_k_max 22
_diffrn_reflns_limit_k_min -23
_diffrn_reflns_limit_l_max 25
_diffrn_reflns_limit_l_min -25
_diffrn_reflns_number 56706
_diffrn_reflns_point_group_measured_fraction_full 0.988
_diffrn_reflns_point_group_measured_fraction_max 0.979
_diffrn_reflns_theta_full 67.679
_diffrn_reflns_theta_max 72.173
_diffrn_reflns_theta_min 4.307
_diffrn_source 'Incoatec Cu microfocus tube'
_diffrn_standards_decay_% 0.0
_exptl_absorpt_coefficient_mu 2.654
_exptl_absorpt_correction_T_max 0.86
_exptl_absorpt_correction_T_min 0.75
_exptl_absorpt_correction_type multi-scan
_exptl_absorpt_process_details
;
 Data were corrected for decay and absorption using the program SADABS 
 (Sheldrick, G. M. (2003). SADABS. Version 2.10. University of
 G\"ottingen, Germany).
;
_exptl_crystal_colour Colourless
_exptl_crystal_density_diffrn 1.459
_exptl_crystal_description Prism
_exptl_crystal_F_000 2608
_exptl_crystal_size_max 0.200
_exptl_crystal_size_mid 0.080
_exptl_crystal_size_min 0.060
_refine_diff_density_max 0.353
_refine_diff_density_min -0.366
_refine_diff_density_rms 0.045
_refine_ls_extinction_method none
_refine_ls_goodness_of_fit_ref 1.040
_refine_ls_hydrogen_treatment constr
_refine_ls_matrix_type full
_refine_ls_number_parameters 373
_refine_ls_number_reflns 5541
_refine_ls_number_restraints 0
_refine_ls_restrained_S_all 1.040
_refine_ls_R_factor_all 0.0284
_refine_ls_R_factor_gt 0.0269
_refine_ls_shift/su_max 0.003
_refine_ls_shift/su_mean 0.000
_refine_ls_structure_factor_coef Fsqd
_refine_ls_weighting_details 'w=1/[\s^2^(Fo^2^)+(0.0362P)^2^+3.9323P] where P=(Fo^2^+2Fc^2^)/3'
_refine_ls_weighting_scheme calc
_refine_ls_wR_factor_gt 0.0719
_refine_ls_wR_factor_ref 0.0730
_reflns_Friedel_coverage 0.000
_reflns_number_gt 5251
_reflns_number_total 5541
_reflns_threshold_expression 'I > 2\s(I)'
_cod_data_source_file jo5b02097_si_002.cif
_cod_data_source_block CCS-HXI-116
_cod_depositor_comments 'Adding full bibliography for 4031740.cif.'
_cod_original_formula_sum 'C30 H30 F6 O2 P2 S1'
_cod_database_code 4031740
_shelx_space_group_comment
;
The symmetry employed for this shelxl refinement is uniquely defined
by the following loop, which should always be used as a source of
symmetry information in preference to the above space-group names.
They are only intended as comments.
;
_shelx_estimated_absorpt_t_min 0.619
_shelx_estimated_absorpt_t_max 0.857
_shelxl_version_number 2013-4

loop_
_space_group_symop_operation_xyz
'x, y, z'
'-x+1/2, -y, z+1/2'
'x+1/2, -y+1/2, -z'
'-x, y+1/2, -z+1/2'
'-x, -y, -z'
'x-1/2, y, -z-1/2'
'-x-1/2, y-1/2, z'
'x, -y-1/2, z-1/2'

loop_
_atom_site_label
_atom_site_type_symbol
_atom_site_fract_x
_atom_site_fract_y
_atom_site_fract_z
_atom_site_U_iso_or_equiv
_atom_site_adp_type
_atom_site_occupancy
_atom_site_site_symmetry_order
_atom_site_calc_flag
_atom_site_refinement_flags_posn
_atom_site_refinement_flags_adp
S1 S 0.85958(2) 0.33199(2) 0.38383(2) 0.01448(8) Uani 1 1 d . .
P1 P 0.91892(2) 0.16638(2) 0.27392(2) 0.01102(8) Uani 1 1 d . .
P2 P 0.73719(2) 0.14299(2) 0.62931(2) 0.01612(9) Uani 1 1 d . .
F1 F 0.75726(7) 0.19587(5) 0.56979(4) 0.0276(2) Uani 1 1 d . .
F2 F 0.74544(6) 0.07563(4) 0.58156(4) 0.0263(2) Uani 1 1 d . .
F3 F 0.71865(7) 0.09069(5) 0.68961(5) 0.0340(2) Uani 1 1 d . .
F4 F 0.73072(6) 0.21106(4) 0.67742(4) 0.02331(19) Uani 1 1 d . .
F5 F 0.63274(6) 0.14852(5) 0.61540(5) 0.0346(2) Uani 1 1 d . .
F6 F 0.84251(6) 0.13861(4) 0.64438(4) 0.02490(19) Uani 1 1 d . .
O1 O 0.90199(7) 0.27476(5) 0.41949(5) 0.0201(2) Uani 1 1 d . .
O2 O 0.90249(7) 0.40091(5) 0.38118(5) 0.0203(2) Uani 1 1 d . .
C1 C 0.84010(9) 0.30029(7) 0.30212(6) 0.0140(3) Uani 1 1 d . .
H1A H 0.7891 0.2665 0.3026 0.017 Uiso 1 1 calc R U
H1B H 0.8235 0.3414 0.2742 0.017 Uiso 1 1 calc R U
C2 C 0.92054(9) 0.26326(7) 0.27299(6) 0.0127(2) Uani 1 1 d . .
C3 C 0.98911(9) 0.29876(7) 0.24502(6) 0.0146(3) Uani 1 1 d . .
C4 C 0.99488(10) 0.37926(7) 0.24387(7) 0.0189(3) Uani 1 1 d . .
H4A H 0.9367 0.3997 0.2554 0.028 Uiso 1 1 calc R U
H4B H 1.0119 0.3952 0.2001 0.028 Uiso 1 1 calc R U
H4C H 1.0399 0.3953 0.2754 0.028 Uiso 1 1 calc R U
C5 C 1.06757(9) 0.26427(7) 0.21202(7) 0.0175(3) Uani 1 1 d . .
H5A H 1.0631 0.2121 0.2162 0.026 Uiso 1 1 calc R U
H5B H 1.1230 0.2808 0.2325 0.026 Uiso 1 1 calc R U
H5C H 1.0678 0.2773 0.1658 0.026 Uiso 1 1 calc R U
C6 C 0.75016(9) 0.34349(7) 0.41379(6) 0.0158(3) Uani 1 1 d . .
C7 C 0.70583(10) 0.40803(7) 0.40334(7) 0.0188(3) Uani 1 1 d . .
H7 H 0.7343 0.4460 0.3806 0.023 Uiso 1 1 calc R U
C8 C 0.61947(10) 0.41591(8) 0.42663(7) 0.0204(3) Uani 1 1 d . .
H8 H 0.5892 0.4601 0.4204 0.024 Uiso 1 1 calc R U
C9 C 0.57624(10) 0.36019(8) 0.45912(6) 0.0193(3) Uani 1 1 d . .
C10 C 0.62178(10) 0.29592(8) 0.46839(7) 0.0205(3) Uani 1 1 d . .
H10 H 0.5929 0.2575 0.4902 0.025 Uiso 1 1 calc R U
C11 C 0.70854(10) 0.28723(7) 0.44631(6) 0.0190(3) Uani 1 1 d . .
H11 H 0.7393 0.2434 0.4533 0.023 Uiso 1 1 calc R U
C12 C 0.48316(10) 0.36978(9) 0.48555(7) 0.0264(3) Uani 1 1 d . .
H12A H 0.4651 0.3264 0.5089 0.040 Uiso 1 1 calc R U
H12B H 0.4417 0.3785 0.4495 0.040 Uiso 1 1 calc R U
H12C H 0.4821 0.4107 0.5154 0.040 Uiso 1 1 calc R U
C13 C 1.01091(9) 0.13166(7) 0.32110(6) 0.0125(2) Uani 1 1 d . .
C14 C 1.01604(9) 0.05765(7) 0.33204(6) 0.0158(3) Uani 1 1 d . .
H14 H 0.9702 0.0270 0.3163 0.019 Uiso 1 1 calc R U
C15 C 1.08785(10) 0.02909(7) 0.36570(7) 0.0181(3) Uani 1 1 d . .
H15 H 1.0919 -0.0212 0.3722 0.022 Uiso 1 1 calc R U
C16 C 1.15419(9) 0.07409(7) 0.38999(6) 0.0170(3) Uani 1 1 d . .
H16 H 1.2040 0.0545 0.4124 0.020 Uiso 1 1 calc R U
C17 C 1.14753(9) 0.14765(7) 0.38138(6) 0.0154(3) Uani 1 1 d . .
H17 H 1.1921 0.1783 0.3989 0.018 Uiso 1 1 calc R U
C18 C 1.07604(9) 0.17666(7) 0.34724(6) 0.0136(3) Uani 1 1 d . .
H18 H 1.0715 0.2270 0.3417 0.016 Uiso 1 1 calc R U
C19 C 0.91881(9) 0.13378(7) 0.19082(6) 0.0137(3) Uani 1 1 d . .
C20 C 0.90317(10) 0.18130(7) 0.13964(7) 0.0185(3) Uani 1 1 d . .
H20 H 0.8942 0.2307 0.1483 0.022 Uiso 1 1 calc R U
C21 C 0.90074(11) 0.15610(8) 0.07594(7) 0.0224(3) Uani 1 1 d . .
H21 H 0.8906 0.1885 0.0410 0.027 Uiso 1 1 calc R U
C22 C 0.91314(10) 0.08381(8) 0.06311(7) 0.0211(3) Uani 1 1 d . .
H22 H 0.9123 0.0670 0.0194 0.025 Uiso 1 1 calc R U
C23 C 0.92681(10) 0.03610(8) 0.11393(7) 0.0205(3) Uani 1 1 d . .
H23 H 0.9343 -0.0135 0.1051 0.025 Uiso 1 1 calc R U
C24 C 0.92954(10) 0.06088(7) 0.17765(7) 0.0185(3) Uani 1 1 d . .
H24 H 0.9387 0.0282 0.2124 0.022 Uiso 1 1 calc R U
C25 C 0.81993(9) 0.13139(7) 0.31236(6) 0.0134(3) Uani 1 1 d . .
C26 C 0.74878(10) 0.10580(8) 0.27514(7) 0.0207(3) Uani 1 1 d . .
H26 H 0.7512 0.1078 0.2289 0.025 Uiso 1 1 calc R U
C27 C 0.67448(10) 0.07741(8) 0.30621(8) 0.0245(3) Uani 1 1 d . .
H27 H 0.6261 0.0597 0.2810 0.029 Uiso 1 1 calc R U
C28 C 0.67009(10) 0.07462(8) 0.37348(7) 0.0216(3) Uani 1 1 d . .
H28 H 0.6186 0.0556 0.3942 0.026 Uiso 1 1 calc R U
C29 C 0.74090(10) 0.09963(8) 0.41074(7) 0.0205(3) Uani 1 1 d . .
H29 H 0.7380 0.0976 0.4569 0.025 Uiso 1 1 calc R U
C30 C 0.81588(10) 0.12756(7) 0.38034(7) 0.0171(3) Uani 1 1 d . .
H30 H 0.8647 0.1442 0.4058 0.020 Uiso 1 1 calc R U

loop_
_atom_site_aniso_label
_atom_site_aniso_U_11
_atom_site_aniso_U_22
_atom_site_aniso_U_33
_atom_site_aniso_U_23
_atom_site_aniso_U_13
_atom_site_aniso_U_12
S1 0.01648(17) 0.01385(16) 0.01312(15) -0.00264(11) -0.00154(11) 0.00197(11)
P1 0.01334(17) 0.00879(15) 0.01093(15) 0.00067(11) -0.00097(11) 0.00025(11)
P2 0.01765(19) 0.01403(17) 0.01667(17) 0.00092(13) -0.00171(13) 0.00281(12)
F1 0.0439(6) 0.0199(4) 0.0191(4) 0.0047(3) 0.0003(4) 0.0035(4)
F2 0.0341(5) 0.0172(4) 0.0275(5) -0.0060(3) -0.0077(4) 0.0034(3)
F3 0.0469(6) 0.0259(5) 0.0293(5) 0.0109(4) 0.0053(4) -0.0025(4)
F4 0.0282(5) 0.0208(4) 0.0210(4) -0.0037(3) -0.0011(3) 0.0079(3)
F5 0.0188(5) 0.0353(5) 0.0498(6) -0.0063(4) -0.0074(4) 0.0034(4)
F6 0.0198(5) 0.0221(4) 0.0329(5) -0.0058(4) -0.0061(4) 0.0058(3)
O1 0.0232(5) 0.0216(5) 0.0156(5) -0.0004(4) -0.0046(4) 0.0065(4)
O2 0.0196(5) 0.0177(5) 0.0236(5) -0.0067(4) 0.0008(4) -0.0018(4)
C1 0.0163(6) 0.0125(6) 0.0133(6) -0.0012(5) -0.0025(5) 0.0016(5)
C2 0.0173(7) 0.0092(6) 0.0115(6) -0.0001(4) -0.0023(5) 0.0015(5)
C3 0.0193(7) 0.0130(6) 0.0114(6) 0.0019(5) -0.0039(5) 0.0001(5)
C4 0.0227(7) 0.0126(6) 0.0214(7) 0.0035(5) -0.0009(5) -0.0022(5)
C5 0.0191(7) 0.0162(6) 0.0172(6) 0.0036(5) 0.0022(5) -0.0012(5)
C6 0.0173(7) 0.0172(6) 0.0130(6) -0.0026(5) -0.0002(5) 0.0009(5)
C7 0.0210(7) 0.0157(6) 0.0197(7) 0.0008(5) 0.0014(5) 0.0005(5)
C8 0.0214(8) 0.0202(7) 0.0195(7) 0.0010(5) 0.0001(5) 0.0050(5)
C9 0.0192(7) 0.0272(7) 0.0114(6) -0.0014(5) -0.0017(5) -0.0011(6)
C10 0.0262(8) 0.0210(7) 0.0143(6) 0.0017(5) 0.0014(5) -0.0040(6)
C11 0.0271(8) 0.0168(6) 0.0132(6) -0.0001(5) 0.0005(5) 0.0025(5)
C12 0.0198(8) 0.0381(9) 0.0214(7) 0.0049(6) 0.0011(6) 0.0011(6)
C13 0.0138(6) 0.0127(6) 0.0111(6) 0.0013(5) 0.0004(5) 0.0018(5)
C14 0.0190(7) 0.0123(6) 0.0162(6) -0.0005(5) -0.0018(5) -0.0008(5)
C15 0.0230(7) 0.0125(6) 0.0189(6) 0.0014(5) -0.0010(5) 0.0034(5)
C16 0.0154(7) 0.0200(7) 0.0156(6) 0.0020(5) -0.0001(5) 0.0048(5)
C17 0.0142(7) 0.0180(7) 0.0140(6) 0.0007(5) 0.0008(5) -0.0019(5)
C18 0.0160(7) 0.0121(6) 0.0129(6) 0.0014(5) 0.0019(5) -0.0001(5)
C19 0.0135(6) 0.0148(6) 0.0128(6) -0.0012(5) -0.0004(5) -0.0004(5)
C20 0.0239(7) 0.0154(6) 0.0162(6) -0.0001(5) -0.0024(5) 0.0017(5)
C21 0.0299(8) 0.0228(7) 0.0146(7) 0.0019(5) -0.0036(6) 0.0011(6)
C22 0.0219(7) 0.0262(7) 0.0152(6) -0.0058(6) -0.0012(5) -0.0010(6)
C23 0.0225(8) 0.0174(7) 0.0215(7) -0.0063(5) -0.0018(5) -0.0001(5)
C24 0.0231(7) 0.0144(6) 0.0180(6) 0.0004(5) -0.0022(5) 0.0004(5)
C25 0.0134(6) 0.0099(6) 0.0168(6) 0.0015(5) -0.0002(5) 0.0005(5)
C26 0.0186(7) 0.0248(7) 0.0186(7) 0.0032(6) -0.0052(5) -0.0014(5)
C27 0.0158(7) 0.0289(8) 0.0289(8) 0.0027(6) -0.0070(6) -0.0044(6)
C28 0.0160(7) 0.0180(7) 0.0306(8) 0.0038(6) 0.0032(6) -0.0012(5)
C29 0.0238(8) 0.0183(7) 0.0194(7) 0.0011(5) 0.0039(6) -0.0016(5)
C30 0.0190(7) 0.0161(6) 0.0161(6) -0.0012(5) -0.0012(5) -0.0032(5)

loop_
_atom_type_symbol
_atom_type_description
_atom_type_scat_dispersion_real
_atom_type_scat_dispersion_imag
_atom_type_scat_source
C C 0.0181 0.0091 'International Tables Vol C Tables 4.2.6.8 and 6.1.1.4'
H H 0.0000 0.0000 'International Tables Vol C Tables 4.2.6.8 and 6.1.1.4'
O O 0.0492 0.0322 'International Tables Vol C Tables 4.2.6.8 and 6.1.1.4'
F F 0.0727 0.0534 'International Tables Vol C Tables 4.2.6.8 and 6.1.1.4'
P P 0.2955 0.4335 'International Tables Vol C Tables 4.2.6.8 and 6.1.1.4'
S S 0.3331 0.5567 'International Tables Vol C Tables 4.2.6.8 and 6.1.1.4'

loop_
_geom_angle_atom_site_label_1
_geom_angle_atom_site_label_2
_geom_angle_atom_site_label_3
_geom_angle
O2 S1 O1 119.03(6)
O2 S1 C6 108.60(6)
O1 S1 C6 108.78(6)
O2 S1 C1 109.32(6)
O1 S1 C1 107.46(6)
C6 S1 C1 102.39(6)
C25 P1 C13 105.20(6)
C25 P1 C2 112.23(6)
C13 P1 C2 110.78(6)
C25 P1 C19 106.86(6)
C13 P1 C19 112.68(6)
C2 P1 C19 109.03(6)
F5 P2 F1 90.42(6)
F5 P2 F2 90.97(5)
F1 P2 F2 90.16(5)
F5 P2 F3 90.46(6)
F1 P2 F3 178.93(6)
F2 P2 F3 90.43(5)
F5 P2 F6 178.90(6)
F1 P2 F6 89.67(5)
F2 P2 F6 90.13(5)
F3 P2 F6 89.43(5)
F5 P2 F4 89.98(5)
F1 P2 F4 89.57(5)
F2 P2 F4 179.01(5)
F3 P2 F4 89.82(5)
F6 P2 F4 88.92(5)
C2 C1 S1 112.93(9)
C2 C1 H1A 109.0
S1 C1 H1A 109.0
C2 C1 H1B 109.0
S1 C1 H1B 109.0
H1A C1 H1B 107.8
C3 C2 C1 123.30(11)
C3 C2 P1 120.38(10)
C1 C2 P1 116.26(9)
C2 C3 C5 125.17(12)
C2 C3 C4 122.72(12)
C5 C3 C4 112.11(11)
C3 C4 H4A 109.5
C3 C4 H4B 109.5
H4A C4 H4B 109.5
C3 C4 H4C 109.5
H4A C4 H4C 109.5
H4B C4 H4C 109.5
C3 C5 H5A 109.5
C3 C5 H5B 109.5
H5A C5 H5B 109.5
C3 C5 H5C 109.5
H5A C5 H5C 109.5
H5B C5 H5C 109.5
C11 C6 C7 120.93(13)
C11 C6 S1 119.42(11)
C7 C6 S1 119.63(11)
C8 C7 C6 118.89(13)
C8 C7 H7 120.6
C6 C7 H7 120.6
C7 C8 C9 121.21(13)
C7 C8 H8 119.4
C9 C8 H8 119.4
C10 C9 C8 118.75(13)
C10 C9 C12 120.39(13)
C8 C9 C12 120.84(13)
C11 C10 C9 120.99(13)
C11 C10 H10 119.5
C9 C10 H10 119.5
C10 C11 C6 119.22(13)
C10 C11 H11 120.4
C6 C11 H11 120.4
C9 C12 H12A 109.5
C9 C12 H12B 109.5
H12A C12 H12B 109.5
C9 C12 H12C 109.5
H12A C12 H12C 109.5
H12B C12 H12C 109.5
C18 C13 C14 119.61(12)
C18 C13 P1 121.57(10)
C14 C13 P1 118.81(10)
C15 C14 C13 120.13(12)
C15 C14 H14 119.9
C13 C14 H14 119.9
C14 C15 C16 119.97(12)
C14 C15 H15 120.0
C16 C15 H15 120.0
C17 C16 C15 120.00(12)
C17 C16 H16 120.0
C15 C16 H16 120.0
C16 C17 C18 120.36(12)
C16 C17 H17 119.8
C18 C17 H17 119.8
C17 C18 C13 119.84(12)
C17 C18 H18 120.1
C13 C18 H18 120.1
C20 C19 C24 119.56(12)
C20 C19 P1 119.72(10)
C24 C19 P1 120.63(10)
C21 C20 C19 119.84(13)
C21 C20 H20 120.1
C19 C20 H20 120.1
C22 C21 C20 120.28(13)
C22 C21 H21 119.9
C20 C21 H21 119.9
C23 C22 C21 120.12(13)
C23 C22 H22 119.9
C21 C22 H22 119.9
C22 C23 C24 119.93(13)
C22 C23 H23 120.0
C24 C23 H23 120.0
C23 C24 C19 120.25(13)
C23 C24 H24 119.9
C19 C24 H24 119.9
C26 C25 C30 119.72(13)
C26 C25 P1 120.81(10)
C30 C25 P1 119.43(10)
C27 C26 C25 119.41(13)
C27 C26 H26 120.3
C25 C26 H26 120.3
C28 C27 C26 120.76(14)
C28 C27 H27 119.6
C26 C27 H27 119.6
C27 C28 C29 120.08(13)
C27 C28 H28 120.0
C29 C28 H28 120.0
C30 C29 C28 119.78(13)
C30 C29 H29 120.1
C28 C29 H29 120.1
C29 C30 C25 120.25(13)
C29 C30 H30 119.9
C25 C30 H30 119.9

loop_
_geom_bond_atom_site_label_1
_geom_bond_atom_site_label_2
_geom_bond_distance
S1 O2 1.4394(10)
S1 O1 1.4428(10)
S1 C6 1.7627(14)
S1 C1 1.8028(13)
P1 C25 1.8014(13)
P1 C13 1.8042(13)
P1 C2 1.8095(13)
P1 C19 1.8116(13)
P2 F5 1.5926(10)
P2 F1 1.5996(9)
P2 F2 1.5996(9)
P2 F3 1.6011(9)
P2 F6 1.6087(9)
P2 F4 1.6129(8)
C1 C2 1.5118(18)
C1 H1A 0.9900
C1 H1B 0.9900
C2 C3 1.3501(19)
C3 C5 1.5011(19)
C3 C4 1.5060(17)
C4 H4A 0.9800
C4 H4B 0.9800
C4 H4C 0.9800
C5 H5A 0.9800
C5 H5B 0.9800
C5 H5C 0.9800
C6 C11 1.3921(19)
C6 C7 1.3924(19)
C7 C8 1.386(2)
C7 H7 0.9500
C8 C9 1.395(2)
C8 H8 0.9500
C9 C10 1.393(2)
C9 C12 1.506(2)
C10 C11 1.385(2)
C10 H10 0.9500
C11 H11 0.9500
C12 H12A 0.9800
C12 H12B 0.9800
C12 H12C 0.9800
C13 C18 1.3945(18)
C13 C14 1.4025(17)
C14 C15 1.3848(19)
C14 H14 0.9500
C15 C16 1.393(2)
C15 H15 0.9500
C16 C17 1.3887(19)
C16 H16 0.9500
C17 C18 1.3892(19)
C17 H17 0.9500
C18 H18 0.9500
C19 C20 1.3951(19)
C19 C24 1.3973(18)
C20 C21 1.3905(19)
C20 H20 0.9500
C21 C22 1.388(2)
C21 H21 0.9500
C22 C23 1.387(2)
C22 H22 0.9500
C23 C24 1.388(2)
C23 H23 0.9500
C24 H24 0.9500
C25 C26 1.3952(19)
C25 C30 1.3989(18)
C26 C27 1.387(2)
C26 H26 0.9500
C27 C28 1.384(2)
C27 H27 0.9500
C28 C29 1.388(2)
C28 H28 0.9500
C29 C30 1.386(2)
C29 H29 0.9500
C30 H30 0.9500

loop_
_geom_torsion_atom_site_label_1
_geom_torsion_atom_site_label_2
_geom_torsion_atom_site_label_3
_geom_torsion_atom_site_label_4
_geom_torsion
O2 S1 C1 C2 84.04(10)
O1 S1 C1 C2 -46.44(11)
C6 S1 C1 C2 -160.94(9)
S1 C1 C2 C3 -82.35(14)
S1 C1 C2 P1 100.35(9)
C25 P1 C2 C3 -178.84(10)
C13 P1 C2 C3 63.90(12)
C19 P1 C2 C3 -60.65(12)
C25 P1 C2 C1 -1.45(11)
C13 P1 C2 C1 -118.71(9)
C19 P1 C2 C1 116.73(10)
C1 C2 C3 C5 -176.17(12)
P1 C2 C3 C5 1.02(18)
C1 C2 C3 C4 3.96(19)
P1 C2 C3 C4 -178.85(10)
O2 S1 C6 C11 -153.06(11)
O1 S1 C6 C11 -22.13(13)
C1 S1 C6 C11 91.40(12)
O2 S1 C6 C7 28.39(13)
O1 S1 C6 C7 159.32(11)
C1 S1 C6 C7 -87.15(12)
C11 C6 C7 C8 0.8(2)
S1 C6 C7 C8 179.33(11)
C6 C7 C8 C9 -1.1(2)
C7 C8 C9 C10 0.5(2)
C7 C8 C9 C12 178.64(13)
C8 C9 C10 C11 0.4(2)
C12 C9 C10 C11 -177.74(13)
C9 C10 C11 C6 -0.7(2)
C7 C6 C11 C10 0.1(2)
S1 C6 C11 C10 -178.45(10)
C25 P1 C13 C18 -126.39(11)
C2 P1 C13 C18 -4.90(13)
C19 P1 C13 C18 117.55(11)
C25 P1 C13 C14 52.99(12)
C2 P1 C13 C14 174.49(10)
C19 P1 C13 C14 -63.06(12)
C18 C13 C14 C15 -3.3(2)
P1 C13 C14 C15 177.26(10)
C13 C14 C15 C16 1.4(2)
C14 C15 C16 C17 1.1(2)
C15 C16 C17 C18 -1.6(2)
C16 C17 C18 C13 -0.42(19)
C14 C13 C18 C17 2.85(19)
P1 C13 C18 C17 -177.77(10)
C25 P1 C19 C20 109.60(12)
C13 P1 C19 C20 -135.34(11)
C2 P1 C19 C20 -11.92(13)
C25 P1 C19 C24 -66.98(12)
C13 P1 C19 C24 48.07(13)
C2 P1 C19 C24 171.50(11)
C24 C19 C20 C21 -1.7(2)
P1 C19 C20 C21 -178.33(11)
C19 C20 C21 C22 0.5(2)
C20 C21 C22 C23 0.9(2)
C21 C22 C23 C24 -1.0(2)
C22 C23 C24 C19 -0.2(2)
C20 C19 C24 C23 1.6(2)
P1 C19 C24 C23 178.15(11)
C13 P1 C25 C26 -138.36(11)
C2 P1 C25 C26 101.10(12)
C19 P1 C25 C26 -18.37(13)
C13 P1 C25 C30 39.37(12)
C2 P1 C25 C30 -81.17(12)
C19 P1 C25 C30 159.36(11)
C30 C25 C26 C27 0.5(2)
P1 C25 C26 C27 178.27(11)
C25 C26 C27 C28 0.4(2)
C26 C27 C28 C29 -0.7(2)
C27 C28 C29 C30 0.2(2)
C28 C29 C30 C25 0.7(2)
C26 C25 C30 C29 -1.1(2)
P1 C25 C30 C29 -178.86(11)
